data_7215213
loop_
_publ_author_name
'Anantharaman, Ganapathi'
'Singh, Namita'

_publ_section_title
;
 Coordination Polymers Built with Transition Metal Sulphates and Angular
 2,5-bis(imidazol-1-yl)thiophene (thim2): Synthesis, Structure and
 Photoluminescent Properties
;
_journal_name_full CrystEngComm
_journal_paper_doi 10.1039/c4ce00691g
_journal_year 2014
_chemical_formula_moiety 'C20 H16 Co N8 O4 S3'
_chemical_formula_sum 'C20 H16 Co N8 O4 S3'
_chemical_formula_weight 587.52
_chemical_name_common 'coordination Polymer'
_chemical_name_systematic
;
?
;
_space_group_IT_number 15
_symmetry_cell_setting monoclinic
_symmetry_space_group_name_Hall '-C 2yc'
_symmetry_space_group_name_H-M 'C 1 2/c 1'
_atom_sites_solution_hydrogens geom
_atom_sites_solution_primary direct
_atom_sites_solution_secondary difmap
_audit_creation_method SHELXL-97
_cell_angle_alpha 90.00
_cell_angle_beta 92.95(3)
_cell_angle_gamma 90.00
_cell_formula_units_Z 4
_cell_length_a 17.867(4)
_cell_length_b 13.437(3)
_cell_length_c 12.678(3)
_cell_measurement_reflns_used 2073
_cell_measurement_temperature 100(2)
_cell_measurement_theta_max 26.90
_cell_measurement_theta_min 2.28
_cell_volume 3039.7(12)
_computing_cell_refinement 'Bruker SMART'
_computing_data_collection 'Bruker SMART'
_computing_data_reduction 'Bruker SAINT'
_computing_structure_refinement 'Bruker SHELXTL'
_computing_structure_solution 'Bruker SHELXTL'
_diffrn_ambient_temperature 100(2)
_diffrn_measured_fraction_theta_full 0.996
_diffrn_measured_fraction_theta_max 0.996
_diffrn_measurement_device_type 'CCD area detector'
_diffrn_measurement_method 'phi and omega scans'
_diffrn_radiation_monochromator graphite
_diffrn_radiation_source 'fine-focus sealed tube'
_diffrn_radiation_type MoK\a
_diffrn_radiation_wavelength 0.71073
_diffrn_reflns_av_R_equivalents 0.0417
_diffrn_reflns_av_sigmaI/netI 0.0532
_diffrn_reflns_limit_h_max 18
_diffrn_reflns_limit_h_min -22
_diffrn_reflns_limit_k_max 16
_diffrn_reflns_limit_k_min -16
_diffrn_reflns_limit_l_max 15
_diffrn_reflns_limit_l_min -14
_diffrn_reflns_number 8415
_diffrn_reflns_theta_full 25.99
_diffrn_reflns_theta_max 25.99
_diffrn_reflns_theta_min 1.90
_exptl_absorpt_coefficient_mu 0.807
_exptl_absorpt_correction_T_max 0.9457
_exptl_absorpt_correction_T_min 0.9237
_exptl_absorpt_correction_type empirical
_exptl_crystal_colour pink
_exptl_crystal_density_diffrn 1.284
_exptl_crystal_density_method 'not measured'
_exptl_crystal_description block
_exptl_crystal_F_000 1196
_exptl_crystal_size_max 0.10
_exptl_crystal_size_mid 0.09
_exptl_crystal_size_min 0.07
_platon_squeeze_details
;
;
_refine_diff_density_max 1.005
_refine_diff_density_min -0.636
_refine_diff_density_rms 0.109
_refine_ls_extinction_method none
_refine_ls_goodness_of_fit_ref 1.162
_refine_ls_hydrogen_treatment constr
_refine_ls_matrix_type full
_refine_ls_number_parameters 165
_refine_ls_number_reflns 2982
_refine_ls_number_restraints 0
_refine_ls_restrained_S_all 1.162
_refine_ls_R_factor_all 0.0602
_refine_ls_R_factor_gt 0.0493
_refine_ls_shift/su_max 0.000
_refine_ls_shift/su_mean 0.000
_refine_ls_structure_factor_coef Fsqd
_refine_ls_weighting_details 'calc w=1/[\s^2^(Fo^2^)+(0.0938P)^2^+0.0000P] where P=(Fo^2^+2Fc^2^)/3'
_refine_ls_weighting_scheme calc
_refine_ls_wR_factor_gt 0.1352
_refine_ls_wR_factor_ref 0.1659
_reflns_number_gt 2359
_reflns_number_total 2982
_reflns_threshold_expression >2sigma(I)
_cod_data_source_file c4ce00691g2.cif
_cod_data_source_block 25julc
_cod_depositor_comments
;
The following automatic conversions were performed:

'_symmetry_cell_setting' value 'Monoclinic' changed to 'monoclinic'
according to
/usr/data/users/saulius/crontab/automatic-downloads/rss-feeds/RSC/lib/dictionaries/cif_core.dic
dictionary named 'cif_core.dic' version 2.4.2 from 2011-04-26.

Automatic conversion script
Id: cif_fix_values 2281 2013-09-26 08:29:07Z andrius 
;
_cod_original_cell_volume 3039.8(11)
_cod_original_sg_symbol_H-M C2/c
_cod_database_code 7215213

loop_
_symmetry_equiv_pos_as_xyz
'x, y, z'
'-x, y, -z+1/2'
'x+1/2, y+1/2, z'
'-x+1/2, y+1/2, -z+1/2'
'-x, -y, -z'
'x, -y, z-1/2'
'-x+1/2, -y+1/2, -z'
'x+1/2, -y+1/2, z-1/2'

loop_
_atom_site_label
_atom_site_type_symbol
_atom_site_fract_x
_atom_site_fract_y
_atom_site_fract_z
_atom_site_U_iso_or_equiv
_atom_site_adp_type
_atom_site_occupancy
_atom_site_symmetry_multiplicity
_atom_site_calc_flag
_atom_site_refinement_flags
Co1 Co 0.0000 0.0000 0.0000 0.0183(2) Uani 1 2 d S
S1 S 0.22462(5) 0.33060(7) 0.27826(7) 0.0316(3) Uani 1 1 d .
S2 S 0.0000 0.11803(8) -0.2500 0.0223(3) Uani 1 2 d S
O1 O 0.00012(12) 0.05308(17) -0.15686(18) 0.0260(6) Uani 1 1 d .
O2 O 0.06794(17) 0.1792(2) -0.2473(2) 0.0419(7) Uani 1 1 d .
N1 N 0.05035(15) 0.1344(2) 0.0643(2) 0.0226(6) Uani 1 1 d .
N2 N 0.10612(16) 0.2389(2) 0.1747(2) 0.0258(6) Uani 1 1 d .
N3 N 0.27563(16) 0.3996(2) 0.4704(2) 0.0275(7) Uani 1 1 d .
N4 N -0.11145(15) 0.0471(2) 0.0168(2) 0.0220(6) Uani 1 1 d .
C1 C 0.07322(17) 0.1489(2) 0.1630(3) 0.0222(7) Uani 1 1 d .
H1 H 0.0676 0.1035 0.2174 0.027 Uiso 1 1 calc R
C2 C 0.0706(2) 0.2178(3) 0.0096(3) 0.0325(9) Uani 1 1 d .
H2 H 0.0622 0.2275 -0.0627 0.039 Uiso 1 1 calc R
C3 C 0.1049(2) 0.2839(3) 0.0773(3) 0.0377(10) Uani 1 1 d .
H3 H 0.1236 0.3464 0.0611 0.045 Uiso 1 1 calc R
C4 C 0.13573(18) 0.2799(2) 0.2717(3) 0.0224(7) Uani 1 1 d .
C5 C 0.1036(2) 0.2806(3) 0.3647(3) 0.0335(9) Uani 1 1 d .
H5 H 0.0557 0.2563 0.3744 0.040 Uiso 1 1 calc R
C6 C 0.1502(2) 0.3220(3) 0.4468(3) 0.0339(9) Uani 1 1 d .
H6 H 0.1370 0.3278 0.5165 0.041 Uiso 1 1 calc R
C7 C 0.21612(18) 0.3518(2) 0.4114(3) 0.0222(7) Uani 1 1 d .
C8 C 0.2690(2) 0.4486(3) 0.5649(3) 0.0361(10) Uani 1 1 d .
H8 H 0.2259 0.4571 0.6021 0.043 Uiso 1 1 calc R
C9 C -0.15241(17) 0.0969(2) -0.0552(3) 0.0223(7) Uani 1 1 d .
H9 H -0.1339 0.1255 -0.1153 0.027 Uiso 1 1 calc R
C10 C -0.1611(2) 0.0184(3) 0.0916(3) 0.0323(9) Uani 1 1 d .
H10 H -0.1480 -0.0185 0.1519 0.039 Uiso 1 1 calc R

loop_
_atom_site_aniso_label
_atom_site_aniso_U_11
_atom_site_aniso_U_22
_atom_site_aniso_U_33
_atom_site_aniso_U_23
_atom_site_aniso_U_13
_atom_site_aniso_U_12
Co1 0.0159(4) 0.0262(4) 0.0124(4) -0.0006(2) -0.0024(2) 0.0000(2)
S1 0.0270(5) 0.0462(6) 0.0216(5) -0.0087(4) 0.0024(4) -0.0115(4)
S2 0.0276(6) 0.0264(6) 0.0129(6) 0.000 -0.0005(5) 0.000
O1 0.0237(13) 0.0397(14) 0.0143(12) 0.0053(10) -0.0009(9) -0.0016(11)
O2 0.0547(18) 0.0447(15) 0.0274(15) -0.0097(12) 0.0140(13) -0.0247(14)
N1 0.0201(14) 0.0281(14) 0.0195(15) -0.0049(11) 0.0016(11) 0.0003(12)
N2 0.0278(15) 0.0337(15) 0.0159(15) -0.0004(12) 0.0000(11) -0.0050(13)
N3 0.0198(15) 0.0373(16) 0.0246(16) -0.0057(13) -0.0055(12) -0.0028(13)
N4 0.0199(14) 0.0275(14) 0.0180(15) 0.0044(11) -0.0053(11) 0.0006(12)
C1 0.0167(16) 0.0283(16) 0.0207(18) -0.0011(14) -0.0061(13) -0.0010(14)
C2 0.043(2) 0.0377(19) 0.0164(18) 0.0008(15) -0.0019(16) -0.0163(18)
C3 0.050(2) 0.040(2) 0.023(2) 0.0068(16) -0.0099(17) -0.0204(19)
C4 0.0219(17) 0.0287(17) 0.0162(17) -0.0056(13) -0.0023(13) -0.0118(14)
C5 0.0265(19) 0.049(2) 0.024(2) -0.0071(17) -0.0013(15) -0.0128(17)
C6 0.030(2) 0.050(2) 0.021(2) -0.0078(17) -0.0006(15) -0.0104(18)
C7 0.0206(16) 0.0278(16) 0.0177(18) -0.0070(13) -0.0044(13) -0.0051(14)
C8 0.0227(19) 0.060(2) 0.026(2) -0.0277(19) 0.0024(15) -0.0059(18)
C9 0.0166(16) 0.0312(17) 0.0191(18) -0.0019(14) 0.0019(13) 0.0013(14)
C10 0.0194(18) 0.051(2) 0.027(2) 0.0164(17) 0.0071(15) 0.0040(16)

loop_
_atom_type_symbol
_atom_type_description
_atom_type_scat_dispersion_real
_atom_type_scat_dispersion_imag
_atom_type_scat_source
C C 0.0033 0.0016 'International Tables Vol C Tables 4.2.6.8 and 6.1.1.4'
H H 0.0000 0.0000 'International Tables Vol C Tables 4.2.6.8 and 6.1.1.4'
N N 0.0061 0.0033 'International Tables Vol C Tables 4.2.6.8 and 6.1.1.4'
O O 0.0106 0.0060 'International Tables Vol C Tables 4.2.6.8 and 6.1.1.4'
S S 0.1246 0.1234 'International Tables Vol C Tables 4.2.6.8 and 6.1.1.4'
Co Co 0.3494 0.9721 'International Tables Vol C Tables 4.2.6.8 and 6.1.1.4'

loop_
_geom_angle_atom_site_label_1
_geom_angle_atom_site_label_2
_geom_angle_atom_site_label_3
_geom_angle
_geom_angle_site_symmetry_1
_geom_angle_site_symmetry_3
N4 Co1 N4 180.0 . 5
N4 Co1 O1 92.31(10) . .
N4 Co1 O1 87.69(10) 5 .
N4 Co1 O1 87.70(10) . 5
N4 Co1 O1 92.31(10) 5 5
O1 Co1 O1 180.0 . 5
N4 Co1 N1 95.06(10) . .
N4 Co1 N1 84.94(10) 5 .
O1 Co1 N1 93.00(10) . .
O1 Co1 N1 87.00(10) 5 .
N4 Co1 N1 84.94(10) . 5
N4 Co1 N1 95.06(10) 5 5
O1 Co1 N1 87.00(10) . 5
O1 Co1 N1 93.00(10) 5 5
N1 Co1 N1 180.00(8) . 5
C7 S1 C4 89.13(16) . .
O2 S2 O2 111.7(2) . 2_554
O2 S2 O1 108.62(14) . 2_554
O2 S2 O1 110.34(14) 2_554 2_554
O2 S2 O1 110.34(14) . .
O2 S2 O1 108.63(14) 2_554 .
O1 S2 O1 107.1(2) 2_554 .
S2 O1 Co1 163.26(16) . .
C1 N1 C2 106.4(3) . .
C1 N1 Co1 126.0(2) . .
C2 N1 Co1 127.4(2) . .
C1 N2 C3 108.0(3) . .
C1 N2 C4 125.6(3) . .
C3 N2 C4 126.4(3) . .
C9 N3 C8 108.6(3) 8_556 .
C9 N3 C7 126.1(3) 8_556 .
C8 N3 C7 125.3(3) . .
C9 N4 C10 105.2(3) . .
C9 N4 Co1 125.0(2) . .
C10 N4 Co1 128.7(2) . .
N1 C1 N2 110.6(3) . .
N1 C1 H1 124.7 . .
N2 C1 H1 124.7 . .
C3 C2 N1 109.6(3) . .
C3 C2 H2 125.2 . .
N1 C2 H2 125.2 . .
C2 C3 N2 105.4(3) . .
C2 C3 H3 127.3 . .
N2 C3 H3 127.3 . .
C5 C4 N2 127.3(3) . .
C5 C4 S1 113.0(2) . .
N2 C4 S1 119.6(3) . .
C4 C5 C6 112.8(3) . .
C4 C5 H5 123.6 . .
C6 C5 H5 123.6 . .
C7 C6 C5 111.4(3) . .
C7 C6 H6 124.3 . .
C5 C6 H6 124.3 . .
C6 C7 N3 127.1(3) . .
C6 C7 S1 113.6(2) . .
N3 C7 S1 119.2(3) . .
C10 C8 N3 104.8(3) 8_556 .
C10 C8 H8 127.6 8_556 .
N3 C8 H8 127.6 . .
N4 C9 N3 110.8(3) . 8_455
N4 C9 H9 124.6 . .
N3 C9 H9 124.6 8_455 .
C8 C10 N4 110.6(3) 8_455 .
C8 C10 H10 124.7 8_455 .
N4 C10 H10 124.7 . .

loop_
_geom_bond_atom_site_label_1
_geom_bond_atom_site_label_2
_geom_bond_distance
_geom_bond_site_symmetry_2
Co1 N4 2.111(3) .
Co1 N4 2.111(3) 5
Co1 O1 2.113(2) .
Co1 O1 2.113(2) 5
Co1 N1 2.158(3) .
Co1 N1 2.158(3) 5
S1 C7 1.726(3) .
S1 C4 1.726(3) .
S2 O2 1.465(3) .
S2 O2 1.465(3) 2_554
S2 O1 1.468(2) 2_554
S2 O1 1.468(2) .
N1 C1 1.311(4) .
N1 C2 1.377(4) .
N2 C1 1.349(4) .
N2 C3 1.375(4) .
N2 C4 1.425(4) .
N3 C9 1.343(4) 8_556
N3 C8 1.378(4) .
N3 C7 1.422(4) .
N4 C9 1.321(4) .
N4 C10 1.387(5) .
C1 H1 0.9300 .
C2 C3 1.359(5) .
C2 H2 0.9300 .
C3 H3 0.9300 .
C4 C5 1.338(5) .
C5 C6 1.413(5) .
C5 H5 0.9300 .
C6 C7 1.343(5) .
C6 H6 0.9300 .
C8 C10 1.353(5) 8_556
C8 H8 0.9300 .
C9 N3 1.343(4) 8_455
C9 H9 0.9300 .
C10 C8 1.353(5) 8_455
C10 H10 0.9300 .

loop_
_geom_torsion_atom_site_label_1
_geom_torsion_atom_site_label_2
_geom_torsion_atom_site_label_3
_geom_torsion_atom_site_label_4
_geom_torsion
_geom_torsion_site_symmetry_1
_geom_torsion_site_symmetry_4
O2 S2 O1 Co1 62.5(5) . .
O2 S2 O1 Co1 -60.3(5) 2_554 .
O1 S2 O1 Co1 -179.5(6) 2_554 .
N4 Co1 O1 S2 70.1(5) . .
N4 Co1 O1 S2 -109.9(5) 5 .
O1 Co1 O1 S2 -100(3) 5 .
N1 Co1 O1 S2 -25.1(5) . .
N1 Co1 O1 S2 154.9(5) 5 .
N4 Co1 N1 C1 94.0(3) . .
N4 Co1 N1 C1 -86.0(3) 5 .
O1 Co1 N1 C1 -173.4(3) . .
O1 Co1 N1 C1 6.6(3) 5 .
N1 Co1 N1 C1 -131(5) 5 .
N4 Co1 N1 C2 -92.0(3) . .
N4 Co1 N1 C2 88.0(3) 5 .
O1 Co1 N1 C2 0.6(3) . .
O1 Co1 N1 C2 -179.4(3) 5 .
N1 Co1 N1 C2 43(5) 5 .
N4 Co1 N4 C9 -18(12) 5 .
O1 Co1 N4 C9 -3.8(3) . .
O1 Co1 N4 C9 176.2(3) 5 .
N1 Co1 N4 C9 89.4(3) . .
N1 Co1 N4 C9 -90.6(3) 5 .
N4 Co1 N4 C10 149(12) 5 .
O1 Co1 N4 C10 162.8(3) . .
O1 Co1 N4 C10 -17.2(3) 5 .
N1 Co1 N4 C10 -104.0(3) . .
N1 Co1 N4 C10 76.0(3) 5 .
C2 N1 C1 N2 1.2(4) . .
Co1 N1 C1 N2 176.2(2) . .
C3 N2 C1 N1 -0.7(4) . .
C4 N2 C1 N1 178.4(3) . .
C1 N1 C2 C3 -1.2(4) . .
Co1 N1 C2 C3 -176.1(3) . .
N1 C2 C3 N2 0.7(4) . .
C1 N2 C3 C2 0.0(4) . .
C4 N2 C3 C2 -179.1(3) . .
C1 N2 C4 C5 -45.3(6) . .
C3 N2 C4 C5 133.7(4) . .
C1 N2 C4 S1 131.2(3) . .
C3 N2 C4 S1 -49.8(5) . .
C7 S1 C4 C5 0.2(3) . .
C7 S1 C4 N2 -176.8(3) . .
N2 C4 C5 C6 176.3(3) . .
S1 C4 C5 C6 -0.4(4) . .
C4 C5 C6 C7 0.5(5) . .
C5 C6 C7 N3 177.8(3) . .
C5 C6 C7 S1 -0.3(4) . .
C9 N3 C7 C6 159.3(4) 8_556 .
C8 N3 C7 C6 -19.4(6) . .
C9 N3 C7 S1 -22.8(5) 8_556 .
C8 N3 C7 S1 158.6(3) . .
C4 S1 C7 C6 0.1(3) . .
C4 S1 C7 N3 -178.2(3) . .
C9 N3 C8 C10 1.0(4) 8_556 8_556
C7 N3 C8 C10 179.8(3) . 8_556
C10 N4 C9 N3 -0.2(4) . 8_455
Co1 N4 C9 N3 168.9(2) . 8_455
C9 N4 C10 C8 -0.4(4) . 8_455
Co1 N4 C10 C8 -169.1(3) . 8_455

loop_
_platon_squeeze_void_nr
_platon_squeeze_void_average_x
_platon_squeeze_void_average_y
_platon_squeeze_void_average_z
_platon_squeeze_void_volume
_platon_squeeze_void_count_electrons
_platon_squeeze_void_content
1 0.447 0.011 -0.043 953 280 ' '
